data_7036588
loop_
_publ_author_name
'Wragg, Ashley B.'
'Metherell, Alexander J.'
'Cullen, William'
'Ward, Michael D.'

_publ_section_title
;
 Stepwise assembly of mixed-metal coordination cages containing both
 kinetically inert and kinetically labile metal ions: introduction of
 metal-centred redox and photophysical activity at specific sites.
;
_journal_issue 41
_journal_name_full 'Dalton transactions (Cambridge, England : 2003)'
_journal_page_first 17939
_journal_page_last 17949
_journal_paper_doi 10.1039/c5dt02957k
_journal_volume 44
_journal_year 2015
_chemical_formula_sum 'C339 H273 B16 Co4 F64 N75 O6 Ru4'
_chemical_formula_weight 7522.27
_chemical_name_systematic
;
 ?
;
_space_group_crystal_system trigonal
_space_group_IT_number 148
_space_group_name_Hall '-R 3'
_space_group_name_H-M_alt 'R -3 :H'
_symmetry_space_group_name_Hall '-R 3'
_symmetry_space_group_name_H-M 'R -3 :H'
_atom_sites_solution_hydrogens geom
_audit_creation_method SHELXL-2013
_audit_update_record
;
2015-07-17 deposited with the CCDC.
2015-09-21 downloaded from the CCDC.
;
_cell_angle_alpha 90
_cell_angle_beta 90
_cell_angle_gamma 120
_cell_formula_units_Z 3
_cell_length_a 34.091(2)
_cell_length_b 34.091(2)
_cell_length_c 35.5084(17)
_cell_measurement_reflns_used 5509
_cell_measurement_temperature 100(2)
_cell_measurement_theta_max 20.52
_cell_measurement_theta_min 2.55
_cell_volume 35739(3)
_computing_cell_refinement 'Bruker SAINT'
_computing_data_collection 'Bruker APEX2'
_computing_data_reduction 'Bruker SAINT'
_computing_molecular_graphics 'Bruker SHELXTL'
_computing_publication_material 'Bruker SHELXTL'
_computing_structure_refinement 'SHELXL-2014 (Sheldrick 2014)'
_computing_structure_solution 'SHELXS-97 (Sheldrick 2008)'
_diffrn_ambient_temperature 100(2)
_diffrn_measured_fraction_theta_full 0.798
_diffrn_measured_fraction_theta_max 0.999
_diffrn_measurement_device_type 'Bruker APEX-II CCD'
_diffrn_measurement_method '\f and \w scans'
_diffrn_radiation_type MoK\a
_diffrn_radiation_wavelength 0.71073
_diffrn_reflns_av_R_equivalents 0.0919
_diffrn_reflns_av_unetI/netI 0.0746
_diffrn_reflns_laue_measured_fraction_full 0.798
_diffrn_reflns_laue_measured_fraction_max 0.999
_diffrn_reflns_limit_h_max 33
_diffrn_reflns_limit_h_min -34
_diffrn_reflns_limit_k_max 28
_diffrn_reflns_limit_k_min -34
_diffrn_reflns_limit_l_max 35
_diffrn_reflns_limit_l_min -35
_diffrn_reflns_number 41881
_diffrn_reflns_point_group_measured_fraction_full 0.798
_diffrn_reflns_point_group_measured_fraction_max 0.999
_diffrn_reflns_theta_full 22.500
_diffrn_reflns_theta_max 20.830
_diffrn_reflns_theta_min 0.897
_diffrn_source 'sealed tube'
_exptl_absorpt_coefficient_mu 0.334
_exptl_absorpt_correction_T_max 0.7446
_exptl_absorpt_correction_T_min 0.6087
_exptl_absorpt_correction_type multi-scan
_exptl_absorpt_process_details sadabs
_exptl_crystal_colour orange
_exptl_crystal_density_diffrn 1.048
_exptl_crystal_description block
_exptl_crystal_F_000 11460
_exptl_crystal_size_max 0.200
_exptl_crystal_size_mid 0.100
_exptl_crystal_size_min 0.100
_refine_diff_density_max 0.532
_refine_diff_density_min -0.308
_refine_diff_density_rms 0.073
_refine_ls_extinction_method none
_refine_ls_goodness_of_fit_ref 0.970
_refine_ls_hydrogen_treatment constr
_refine_ls_matrix_type full
_refine_ls_number_parameters 620
_refine_ls_number_reflns 8305
_refine_ls_number_restraints 672
_refine_ls_restrained_S_all 0.958
_refine_ls_R_factor_all 0.1299
_refine_ls_R_factor_gt 0.0773
_refine_ls_shift/su_max 0.001
_refine_ls_shift/su_mean 0.000
_refine_ls_structure_factor_coef Fsqd
_refine_ls_weighting_details 'w=1/[\s^2^(Fo^2^)+(0.1598P)^2^] where P=(Fo^2^+2Fc^2^)/3'
_refine_ls_weighting_scheme calc
_refine_ls_wR_factor_gt 0.2194
_refine_ls_wR_factor_ref 0.2460
_reflns_Friedel_coverage 0.000
_reflns_number_gt 4633
_reflns_number_total 8305
_reflns_threshold_expression 'I > 2\s(I)'
_cod_data_source_file c5dt02957k1.cif
_cod_data_source_block Ru4Co4
_cod_depositor_comments 'Adding full bibliography for 7036586--7036588.cif.'
_cod_original_cell_volume 35740(5)
_cod_database_code 7036588
_shelx_space_group_comment
;
The symmetry employed for this shelxl refinement is uniquely defined
by the following loop, which should always be used as a source of
symmetry information in preference to the above space-group names.
They are only intended as comments.
;
_shelx_estimated_absorpt_t_min 0.936
_shelx_estimated_absorpt_t_max 0.967
_shelxl_version_number 2013-4

loop_
_space_group_symop_operation_xyz
'x, y, z'
'-y, x-y, z'
'-x+y, -x, z'
'x+2/3, y+1/3, z+1/3'
'-y+2/3, x-y+1/3, z+1/3'
'-x+y+2/3, -x+1/3, z+1/3'
'x+1/3, y+2/3, z+2/3'
'-y+1/3, x-y+2/3, z+2/3'
'-x+y+1/3, -x+2/3, z+2/3'
'-x, -y, -z'
'y, -x+y, -z'
'x-y, x, -z'
'-x+2/3, -y+1/3, -z+1/3'
'y+2/3, -x+y+1/3, -z+1/3'
'x-y+2/3, x+1/3, -z+1/3'
'-x+1/3, -y+2/3, -z+2/3'
'y+1/3, -x+y+2/3, -z+2/3'
'x-y+1/3, x+2/3, -z+2/3'

loop_
_atom_site_label
_atom_site_type_symbol
_atom_site_fract_x
_atom_site_fract_y
_atom_site_fract_z
_atom_site_U_iso_or_equiv
_atom_site_adp_type
_atom_site_occupancy
_atom_site_site_symmetry_order
_atom_site_calc_flag
_atom_site_refinement_flags_posn
_atom_site_refinement_flags_adp
_atom_site_refinement_flags_occupancy
_atom_site_disorder_assembly
_atom_site_disorder_group
Ru1 Ru 0.62337(3) 0.92733(3) 0.07669(2) 0.0755(4) Uani 0.5 1 d . . P A 1
Co1 Co 0.62337(3) 0.92733(3) 0.07669(2) 0.0755(4) Uani 0.5 1 d . . P A 2
Co2 Co 0.3333 0.6667 -0.09897(3) 0.0680(5) Uani 0.5 3 d S T P B 1
Ru2 Ru 0.3333 0.6667 -0.09897(3) 0.0680(5) Uani 0.5 3 d S T P B 2
N11A N 0.61981(18) 0.97473(15) 0.11256(12) 0.0828(17) Uani 1 1 d G U . . .
C12A C 0.58870(17) 0.98771(17) 0.10194(11) 0.0819(18) Uani 1 1 d G U . A .
C13A C 0.58336(18) 1.01860(18) 0.12373(15) 0.089(2) Uani 1 1 d G U . A .
H13A H 0.5621 1.0275 0.1165 0.107 Uiso 1 1 calc R U . . .
C14A C 0.6091(2) 1.03649(16) 0.15614(14) 0.098(2) Uani 1 1 d G U . A .
H14A H 0.6055 1.0576 0.1710 0.117 Uiso 1 1 calc R U . . .
C15A C 0.64022(19) 1.02351(18) 0.16676(12) 0.097(2) Uani 1 1 d G U . A .
H15A H 0.6578 1.0357 0.1889 0.117 Uiso 1 1 calc R U . . .
C16A C 0.64556(17) 0.99262(18) 0.14498(14) 0.091(2) Uani 1 1 d G U . A .
H16A H 0.6668 0.9837 0.1522 0.109 Uiso 1 1 calc R U . . .
N21A N 0.54947(17) 0.92626(15) 0.01629(11) 0.0786(16) Uani 1 1 d G U . . .
N22A N 0.57439(15) 0.93802(16) 0.05049(12) 0.0776(16) Uani 1 1 d G U . . .
C23A C 0.56730(19) 0.97078(17) 0.06920(11) 0.0821(18) Uani 1 1 d G U . . .
C24A C 0.5380(2) 0.97927(17) 0.04656(15) 0.0844(19) Uani 1 1 d G U . . .
H24A H 0.5276 0.9998 0.0523 0.101 Uiso 1 1 calc R U . . .
C25A C 0.52699(16) 0.95175(18) 0.01386(13) 0.0838(19) Uani 1 1 d G U . . .
H25A H 0.5079 0.9506 -0.0061 0.101 Uiso 1 1 calc R U . . .
C26A C 0.5442(3) 0.8911(2) -0.00722(19) 0.0737(19) Uani 1 1 d . U . . .
H26A H 0.5725 0.8897 -0.0068 0.088 Uiso 1 1 calc R U . . .
H26B H 0.5396 0.8981 -0.0333 0.088 Uiso 1 1 calc R U . . .
N31A N 0.31545(19) 0.60791(16) -0.13133(13) 0.0942(18) Uani 1 1 d G U . . .
C32A C 0.33629(18) 0.58332(19) -0.12122(12) 0.0880(18) Uani 1 1 d G U . B .
C33A C 0.3276(2) 0.54496(19) -0.14157(16) 0.104(2) Uani 1 1 d G U . B .
H33A H 0.3418 0.5282 -0.1347 0.125 Uiso 1 1 calc R U . . .
C34A C 0.2980(2) 0.53119(18) -0.17203(16) 0.122(3) Uani 1 1 d G U . B .
H34A H 0.2921 0.5050 -0.1859 0.147 Uiso 1 1 calc R U . . .
C35A C 0.2772(2) 0.5558(2) -0.18214(14) 0.126(3) Uani 1 1 d G U . B .
H35A H 0.2570 0.5464 -0.2030 0.151 Uiso 1 1 calc R U . . .
C36A C 0.2859(2) 0.5941(2) -0.16179(15) 0.112(2) Uani 1 1 d G U . B .
H36A H 0.2717 0.6109 -0.1687 0.135 Uiso 1 1 calc R U . . .
N41A N 0.39642(15) 0.64634(13) -0.04098(10) 0.0622(13) Uani 1 1 d G U . . .
N42A N 0.36685(15) 0.63672(15) -0.07213(11) 0.0646(14) Uani 1 1 d G U . . .
C43A C 0.36306(16) 0.59829(16) -0.09108(11) 0.0729(16) Uani 1 1 d G U . . .
C44A C 0.39028(18) 0.58417(15) -0.07164(14) 0.0739(17) Uani 1 1 d G U . . .
H44A H 0.3940 0.5592 -0.0782 0.089 Uiso 1 1 calc R U . . .
C45A C 0.41090(15) 0.61386(17) -0.04068(12) 0.0701(17) Uani 1 1 d G U . . .
H45A H 0.4309 0.6123 -0.0229 0.084 Uiso 1 1 calc R U . . .
C46A C 0.4074(2) 0.6815(2) -0.01563(17) 0.0565(16) Uani 1 1 d . U . . .
H46A H 0.4124 0.6721 0.0095 0.068 Uiso 1 1 calc R U . . .
H46B H 0.3812 0.6865 -0.0135 0.068 Uiso 1 1 calc R U . . .
C51A C 0.50486(12) 0.84475(9) 0.00346(9) 0.0656(17) Uani 1 1 d G U . . .
C52A C 0.47797(14) 0.84210(11) 0.03387(9) 0.0655(18) Uani 1 1 d G U . . .
H52A H 0.4846 0.8687 0.0476 0.079 Uiso 1 1 calc R U . . .
C53A C 0.44131(13) 0.80058(13) 0.04424(8) 0.0618(17) Uani 1 1 d G U . . .
H53A H 0.4229 0.7988 0.0650 0.074 Uiso 1 1 calc R U . . .
C54A C 0.43154(10) 0.76171(11) 0.02420(8) 0.0569(16) Uani 1 1 d G U . . .
H54A H 0.4065 0.7333 0.0313 0.068 Uiso 1 1 calc R U . . .
C55A C 0.45843(9) 0.76436(9) -0.00621(7) 0.0547(15) Uani 1 1 d G U . . .
C56A C 0.49509(9) 0.80588(9) -0.01659(7) 0.0605(16) Uani 1 1 d G U . . .
C61A C 0.52198(11) 0.80852(12) -0.04700(9) 0.0690(18) Uani 1 1 d G U . . .
H61A H 0.5470 0.8369 -0.0541 0.083 Uiso 1 1 calc R U . . .
C62A C 0.51221(13) 0.76965(14) -0.06704(8) 0.0692(18) Uani 1 1 d G U . . .
H62A H 0.5306 0.7715 -0.0878 0.083 Uiso 1 1 calc R U . . .
C63A C 0.47555(14) 0.72813(12) -0.05667(9) 0.0633(17) Uani 1 1 d G U . . .
H63A H 0.4689 0.7016 -0.0704 0.076 Uiso 1 1 calc R U . . .
C64A C 0.44866(12) 0.72549(9) -0.02626(9) 0.0576(15) Uani 1 1 d G U . . .
N11B N 0.62155(18) 0.87713(16) 0.04099(12) 0.0852(17) Uani 1 1 d G U . . .
C12B C 0.58907(16) 0.83277(18) 0.04959(12) 0.0798(18) Uani 1 1 d G U . A .
C13B C 0.58487(17) 0.79735(14) 0.02730(15) 0.088(2) Uani 1 1 d G U . A .
H13B H 0.5627 0.7670 0.0332 0.106 Uiso 1 1 calc R U . . .
C14B C 0.6132(2) 0.80629(18) -0.00359(14) 0.094(2) Uani 1 1 d G U . A .
H14B H 0.6103 0.7821 -0.0188 0.113 Uiso 1 1 calc R U . . .
C15B C 0.64564(18) 0.8507(2) -0.01219(12) 0.102(2) Uani 1 1 d G U . A .
H15B H 0.6650 0.8568 -0.0333 0.123 Uiso 1 1 calc R U . . .
C16B C 0.64983(16) 0.88607(16) 0.01010(14) 0.095(2) Uani 1 1 d G U . A .
H16B H 0.6720 0.9164 0.0042 0.115 Uiso 1 1 calc R U . . .
N21B N 0.54690(16) 0.85209(15) 0.13536(11) 0.0696(14) Uani 1 1 d G U . . .
N22B N 0.57449(14) 0.86639(13) 0.10260(12) 0.0697(15) Uani 1 1 d G U . . .
C23B C 0.56494(17) 0.82724(17) 0.08146(11) 0.0719(17) Uani 1 1 d G U . . .
C24B C 0.53145(18) 0.78875(13) 0.10115(14) 0.0777(19) Uani 1 1 d G U . . .
H24B H 0.5187 0.7581 0.0934 0.093 Uiso 1 1 calc R U . . .
C25B C 0.52030(15) 0.80410(15) 0.13446(12) 0.0743(18) Uani 1 1 d G U . . .
H25B H 0.4988 0.7855 0.1529 0.089 Uiso 1 1 calc R U . . .
C26B C 0.5462(3) 0.8814(3) 0.16284(19) 0.0690(16) Uani 1 1 d . U . . .
H26C H 0.5765 0.9089 0.1640 0.083 Uiso 1 1 calc R U . . .
H26D H 0.5401 0.8662 0.1877 0.083 Uiso 1 1 calc R U . . .
N31B N 0.67572(17) 0.98203(17) 0.04676(14) 0.102(2) Uani 1 1 d G U . . .
C32B C 0.7195(2) 0.9941(2) 0.05770(14) 0.106(2) Uani 1 1 d G U . A .
C33B C 0.75639(16) 1.0302(2) 0.04031(18) 0.123(3) Uani 1 1 d G U . A .
H33B H 0.7863 1.0385 0.0478 0.147 Uiso 1 1 calc R U . . .
C34B C 0.74955(18) 1.0543(2) 0.01199(17) 0.133(3) Uani 1 1 d G U . A .
H34B H 0.7748 1.0790 0.0001 0.159 Uiso 1 1 calc R U . . .
C35B C 0.7058(2) 1.0423(2) 0.00105(16) 0.136(3) Uani 1 1 d G U . A .
H35B H 0.7011 1.0587 -0.0183 0.163 Uiso 1 1 calc R U . . .
C36B C 0.66888(17) 1.0061(2) 0.01843(16) 0.116(3) Uani 1 1 d G U . A .
H36B H 0.6390 0.9979 0.0110 0.140 Uiso 1 1 calc R U . . .
N41B N 0.69301(17) 0.91481(16) 0.13218(13) 0.0857(17) Uani 1 1 d G U . . .
N42B N 0.68176(15) 0.93486(19) 0.10211(14) 0.0896(18) Uani 1 1 d G U . . .
C43B C 0.7228(2) 0.96938(19) 0.08611(14) 0.101(2) Uani 1 1 d G U . . .
C44B C 0.75934(14) 0.9707(2) 0.10629(17) 0.105(2) Uani 1 1 d G U . . .
H44B H 0.7906 0.9906 0.1016 0.126 Uiso 1 1 calc R U . . .
C45B C 0.74096(17) 0.9369(2) 0.13476(15) 0.098(2) Uani 1 1 d G U . . .
H45B H 0.7578 0.9303 0.1524 0.117 Uiso 1 1 calc R U . . .
C46B C 0.6607(3) 0.8820(3) 0.1554(2) 0.081(2) Uani 1 1 d . U . . .
H46C H 0.6343 0.8866 0.1565 0.098 Uiso 1 1 calc R U . . .
H46D H 0.6734 0.8866 0.1812 0.098 Uiso 1 1 calc R U . . .
C51B C 0.51076(13) 0.89576(12) 0.15578(10) 0.0650(15) Uani 1 1 d G U . . .
C52B C 0.48365(15) 0.87873(12) 0.12395(9) 0.0686(17) Uani 1 1 d G U . . .
H52B H 0.4850 0.8563 0.1090 0.082 Uiso 1 1 calc R U . . .
C53B C 0.45460(13) 0.89455(13) 0.11393(8) 0.0686(17) Uani 1 1 d G U . . .
H53B H 0.4361 0.8829 0.0922 0.082 Uiso 1 1 calc R U . . .
C54B C 0.45266(12) 0.92740(13) 0.13574(9) 0.0676(17) Uani 1 1 d G U . . .
H54B H 0.4328 0.9382 0.1289 0.081 Uiso 1 1 calc R U . . .
C55B C 0.47978(9) 0.94443(10) 0.16757(7) 0.0646(15) Uani 1 1 d G U . . .
C56B C 0.50883(9) 0.92861(10) 0.17759(7) 0.0649(15) Uani 1 1 d G U . . .
C61B C 0.53594(12) 0.94564(14) 0.20942(9) 0.0718(18) Uani 1 1 d G U . . .
H61B H 0.5558 0.9348 0.2163 0.086 Uiso 1 1 calc R U . . .
C62B C 0.53401(14) 0.97849(14) 0.23123(9) 0.0792(18) Uani 1 1 d G U . . .
H62B H 0.5525 0.9901 0.2530 0.095 Uiso 1 1 calc R U . . .
C63B C 0.50496(15) 0.99431(13) 0.22121(10) 0.0772(18) Uani 1 1 d G U . . .
H63B H 0.5036 1.0168 0.2361 0.093 Uiso 1 1 calc R U . . .
C64B C 0.47785(14) 0.97728(12) 0.18938(10) 0.0699(18) Uani 1 1 d G U . . .
B1 B 0.5634(5) 0.4888(4) 0.0928(3) 0.082(3) Uani 1 1 d . . . . .
F1 F 0.54854(19) 0.46203(19) 0.06168(15) 0.1175(18) Uani 1 1 d . . . . .
F2 F 0.6090(2) 0.5112(2) 0.09549(15) 0.1198(19) Uani 1 1 d . . . . .
F3 F 0.5463(2) 0.4638(2) 0.12459(16) 0.136(2) Uani 1 1 d . . . . .
F4 F 0.5466(2) 0.5172(2) 0.09062(16) 0.149(2) Uani 1 1 d . . . . .
B11 B 0.1636(5) 0.5002(6) 0.0518(4) 0.105(4) Uani 1 1 d . . . . .
F11 F 0.1485(2) 0.5245(2) 0.03339(15) 0.133(2) Uani 1 1 d . . . . .
F12 F 0.2094(2) 0.5182(2) 0.04512(18) 0.153(2) Uani 1 1 d . . . . .
F13 F 0.1563(2) 0.4974(3) 0.08703(17) 0.160(3) Uani 1 1 d . . . . .
F14 F 0.1408(3) 0.4543(3) 0.0372(2) 0.158(2) Uani 1 1 d . . . . .
N1S N 0.6158(4) 0.0154(4) 0.9244(3) 0.067(3) Uani 0.5 1 d D U P . .
O2S O 0.6134(3) -0.0186(3) 0.9392(2) 0.070(3) Uani 0.5 1 d D U P . .
O3S O 0.6249(3) 0.0260(3) 0.8915(2) 0.065(3) Uani 0.5 1 d D U P . .
C4S C 0.6022(5) 0.0429(4) 0.9464(3) 0.068(4) Uani 0.5 1 d D U P . .
H4S1 H 0.5841 0.0514 0.9306 0.102 Uiso 0.5 1 calc R U P . .
H4S2 H 0.6292 0.0702 0.9553 0.102 Uiso 0.5 1 calc R U P . .
H4S3 H 0.5841 0.0253 0.9680 0.102 Uiso 0.5 1 calc R U P . .

loop_
_atom_site_aniso_label
_atom_site_aniso_U_11
_atom_site_aniso_U_22
_atom_site_aniso_U_33
_atom_site_aniso_U_23
_atom_site_aniso_U_13
_atom_site_aniso_U_12
Ru1 0.0732(7) 0.0659(7) 0.0629(5) 0.0057(4) -0.0007(4) 0.0164(5)
Co1 0.0732(7) 0.0659(7) 0.0629(5) 0.0057(4) -0.0007(4) 0.0164(5)
Co2 0.0776(7) 0.0776(7) 0.0489(8) 0.000 0.000 0.0388(4)
Ru2 0.0776(7) 0.0776(7) 0.0489(8) 0.000 0.000 0.0388(4)
N11A 0.091(4) 0.063(3) 0.072(3) 0.002(3) -0.007(3) 0.022(3)
C12A 0.092(4) 0.059(3) 0.071(3) 0.004(3) -0.007(3) 0.020(3)
C13A 0.101(4) 0.061(4) 0.085(4) 0.000(3) -0.006(3) 0.024(3)
C14A 0.106(5) 0.069(4) 0.095(4) -0.007(3) -0.011(4) 0.026(3)
C15A 0.108(5) 0.068(4) 0.092(4) -0.006(3) -0.013(4) 0.026(4)
C16A 0.099(4) 0.068(4) 0.080(4) -0.002(3) -0.009(3) 0.022(4)
N21A 0.084(3) 0.060(3) 0.063(3) 0.013(2) -0.003(3) 0.015(3)
N22A 0.082(4) 0.059(3) 0.064(3) 0.016(2) -0.002(3) 0.014(3)
C23A 0.090(4) 0.058(3) 0.072(3) 0.009(3) -0.004(3) 0.017(3)
C24A 0.094(4) 0.059(4) 0.076(4) 0.013(3) -0.002(3) 0.020(3)
C25A 0.093(4) 0.060(4) 0.072(3) 0.015(3) -0.002(3) 0.018(3)
C26A 0.076(4) 0.062(4) 0.058(3) 0.007(3) 0.002(3) 0.016(3)
N31A 0.110(4) 0.107(4) 0.066(3) -0.021(3) -0.007(3) 0.054(3)
C32A 0.102(4) 0.097(4) 0.066(3) -0.021(3) 0.007(3) 0.051(3)
C33A 0.121(5) 0.106(5) 0.083(4) -0.033(3) 0.004(3) 0.056(4)
C34A 0.139(5) 0.122(5) 0.097(4) -0.040(4) -0.008(4) 0.058(4)
C35A 0.142(5) 0.125(5) 0.097(4) -0.039(4) -0.021(4) 0.057(4)
C36A 0.126(5) 0.120(5) 0.081(4) -0.031(4) -0.021(3) 0.054(4)
N41A 0.063(3) 0.066(3) 0.063(3) 0.009(2) 0.009(2) 0.036(2)
N42A 0.068(3) 0.069(3) 0.061(3) 0.004(2) 0.010(2) 0.038(3)
C43A 0.080(4) 0.078(3) 0.066(3) -0.006(3) 0.014(3) 0.044(3)
C44A 0.074(4) 0.076(4) 0.078(4) 0.005(3) 0.020(3) 0.042(3)
C45A 0.068(4) 0.071(4) 0.078(3) 0.013(3) 0.018(3) 0.040(3)
C46A 0.058(3) 0.059(3) 0.055(3) 0.004(2) 0.008(3) 0.031(3)
C51A 0.066(3) 0.062(3) 0.051(3) 0.010(2) -0.001(2) 0.018(3)
C52A 0.065(4) 0.063(4) 0.052(3) 0.003(3) -0.002(3) 0.020(3)
C53A 0.060(4) 0.064(4) 0.050(3) 0.008(3) 0.007(3) 0.022(3)
C54A 0.054(3) 0.057(3) 0.049(3) 0.008(3) 0.003(3) 0.020(3)
C55A 0.056(3) 0.055(3) 0.049(3) 0.009(2) 0.004(2) 0.025(3)
C56A 0.058(3) 0.062(3) 0.052(3) 0.010(2) 0.005(2) 0.023(3)
C61A 0.059(4) 0.072(4) 0.060(3) 0.012(3) 0.007(3) 0.021(3)
C62A 0.058(4) 0.078(4) 0.059(3) 0.009(3) 0.013(3) 0.026(3)
C63A 0.059(4) 0.069(4) 0.060(3) 0.006(3) 0.010(3) 0.031(3)
C64A 0.057(3) 0.060(3) 0.056(3) 0.010(2) 0.006(2) 0.029(3)
N11B 0.078(4) 0.100(4) 0.070(3) 0.002(3) -0.001(3) 0.038(3)
C12B 0.076(4) 0.090(4) 0.071(3) -0.005(3) 0.001(3) 0.040(3)
C13B 0.083(4) 0.098(4) 0.082(4) -0.014(3) -0.005(3) 0.045(4)
C14B 0.087(5) 0.110(4) 0.082(4) -0.015(4) -0.005(3) 0.048(4)
C15B 0.090(5) 0.117(5) 0.085(4) -0.012(4) 0.004(4) 0.041(4)
C16B 0.082(4) 0.112(4) 0.077(4) -0.008(3) 0.004(3) 0.037(4)
N21B 0.069(3) 0.068(3) 0.067(3) 0.003(2) 0.001(2) 0.030(3)
N22B 0.065(3) 0.071(3) 0.067(3) 0.001(2) 0.000(2) 0.030(3)
C23B 0.070(3) 0.071(3) 0.071(3) -0.004(3) -0.003(3) 0.033(3)
C24B 0.075(4) 0.070(4) 0.078(4) 0.001(3) -0.006(3) 0.029(3)
C25B 0.073(4) 0.068(3) 0.074(3) 0.005(3) -0.005(3) 0.029(3)
C26B 0.074(4) 0.066(4) 0.061(3) 0.002(3) 0.004(3) 0.031(3)
N31B 0.083(4) 0.095(4) 0.083(4) 0.024(3) 0.002(3) 0.012(3)
C32B 0.087(4) 0.099(4) 0.087(4) 0.024(3) 0.000(3) 0.013(3)
C33B 0.093(4) 0.112(5) 0.102(4) 0.033(4) 0.000(4) 0.006(4)
C34B 0.096(5) 0.121(5) 0.107(5) 0.043(4) -0.002(4) -0.001(4)
C35B 0.097(5) 0.121(5) 0.110(5) 0.043(4) -0.005(4) -0.004(4)
C36B 0.091(4) 0.106(5) 0.094(4) 0.038(4) 0.002(4) 0.006(4)
N41B 0.077(3) 0.087(4) 0.078(3) 0.007(3) 0.002(3) 0.030(3)
N42B 0.084(4) 0.088(4) 0.078(3) 0.007(3) 0.004(3) 0.030(3)
C43B 0.085(4) 0.097(4) 0.084(4) 0.014(3) -0.001(3) 0.019(3)
C44B 0.085(4) 0.100(5) 0.096(4) 0.014(3) 0.000(3) 0.021(4)
C45B 0.082(4) 0.095(5) 0.091(4) 0.012(3) -0.001(4) 0.025(4)
C46B 0.071(5) 0.086(5) 0.068(4) 0.011(3) 0.007(3) 0.025(4)
C51B 0.069(3) 0.066(3) 0.055(3) 0.005(2) 0.001(3) 0.030(3)
C52B 0.072(4) 0.072(4) 0.055(3) 0.006(3) 0.004(3) 0.031(3)
C53B 0.071(4) 0.078(4) 0.050(3) 0.001(3) -0.002(3) 0.032(3)
C54B 0.071(4) 0.077(4) 0.052(3) 0.000(3) 0.002(3) 0.036(3)
C55B 0.070(3) 0.070(3) 0.052(3) -0.005(2) -0.001(3) 0.033(3)
C56B 0.069(3) 0.071(3) 0.052(3) -0.004(2) -0.001(2) 0.033(3)
C61B 0.073(4) 0.077(4) 0.064(3) -0.005(3) -0.006(3) 0.037(3)
C62B 0.075(4) 0.084(4) 0.070(4) -0.012(3) -0.005(3) 0.033(3)
C63B 0.077(4) 0.077(4) 0.072(3) -0.012(3) 0.001(3) 0.034(3)
C64B 0.074(4) 0.071(4) 0.063(3) -0.004(3) 0.000(3) 0.034(3)
B1 0.098(10) 0.100(10) 0.082(8) -0.004(7) 0.028(7) 0.077(9)
F1 0.143(5) 0.124(5) 0.104(4) -0.020(3) -0.023(3) 0.081(4)
F2 0.115(5) 0.126(5) 0.120(4) -0.033(3) -0.005(4) 0.063(4)
F3 0.140(5) 0.162(6) 0.105(4) 0.033(4) 0.038(4) 0.076(5)
F4 0.194(7) 0.173(6) 0.140(5) -0.014(4) 0.004(4) 0.138(6)
B11 0.105(12) 0.115(12) 0.110(10) 0.018(9) 0.031(8) 0.066(10)
F11 0.195(7) 0.134(5) 0.111(4) 0.019(4) 0.003(4) 0.113(5)
F12 0.121(6) 0.171(6) 0.174(6) 0.055(5) 0.059(4) 0.080(5)
F13 0.192(7) 0.217(7) 0.103(4) 0.074(4) 0.056(4) 0.126(6)
F14 0.161(6) 0.139(6) 0.207(7) 0.011(5) 0.005(5) 0.100(6)
N1S 0.052(7) 0.057(7) 0.057(6) 0.030(5) -0.010(5) 0.003(6)
O2S 0.056(6) 0.073(7) 0.058(5) 0.029(5) -0.014(4) 0.015(6)
O3S 0.030(5) 0.090(7) 0.046(5) 0.038(5) -0.004(4) 0.007(5)
C4S 0.093(11) 0.023(8) 0.033(7) 0.024(5) -0.016(6) -0.013(7)

loop_
_atom_type_symbol
_atom_type_description
_atom_type_scat_dispersion_real
_atom_type_scat_dispersion_imag
_atom_type_scat_source
C C 0.0033 0.0016 'International Tables Vol C Tables 4.2.6.8 and 6.1.1.4'
H H 0.0000 0.0000 'International Tables Vol C Tables 4.2.6.8 and 6.1.1.4'
B B 0.0013 0.0007 'International Tables Vol C Tables 4.2.6.8 and 6.1.1.4'
N N 0.0061 0.0033 'International Tables Vol C Tables 4.2.6.8 and 6.1.1.4'
F F 0.0171 0.0103 'International Tables Vol C Tables 4.2.6.8 and 6.1.1.4'
Co Co 0.3494 0.9721 'International Tables Vol C Tables 4.2.6.8 and 6.1.1.4'
Ru Ru -1.2594 0.8363 'International Tables Vol C Tables 4.2.6.8 and 6.1.1.4'
O O 0.0106 0.0060 'International Tables Vol C Tables 4.2.6.8 and 6.1.1.4'

loop_
_geom_angle_atom_site_label_1
_geom_angle_atom_site_label_2
_geom_angle_atom_site_label_3
_geom_angle
_geom_angle_site_symmetry_1
_geom_angle_site_symmetry_3
N42B Ru1 N22A 165.2(2) . .
N42B Ru1 N11B 89.9(2) . .
N22A Ru1 N11B 99.89(19) . .
N42B Ru1 N11A 93.5(2) . .
N22A Ru1 N11A 77.2(2) . .
N11B Ru1 N11A 175.7(2) . .
N42B Ru1 N31B 77.0(2) . .
N22A Ru1 N31B 91.0(2) . .
N11B Ru1 N31B 94.8(2) . .
N11A Ru1 N31B 88.5(2) . .
N42B Ru1 N22B 99.7(2) . .
N22A Ru1 N22B 93.38(18) . .
N11B Ru1 N22B 77.01(19) . .
N11A Ru1 N22B 99.84(18) . .
N31B Ru1 N22B 171.2(2) . .
N42A Co2 N42A 101.1(3) . 2_665
N42A Co2 N42A 101.1(3) . 3_565
N42A Co2 N42A 101.1(4) 2_665 3_565
N42A Co2 N31A 168.9(2) . 3_565
N42A Co2 N31A 90.0(4) 2_665 3_565
N42A Co2 N31A 75.9(4) 3_565 3_565
N42A Co2 N31A 90.03(19) . 2_665
N42A Co2 N31A 75.9(3) 2_665 2_665
N42A Co2 N31A 168.9(4) 3_565 2_665
N31A Co2 N31A 93.3(2) 3_565 2_665
N42A Co2 N31A 75.89(19) . .
N42A Co2 N31A 168.9(3) 2_665 .
N42A Co2 N31A 90.0(4) 3_565 .
N31A Co2 N31A 93.3(2) 3_565 .
N31A Co2 N31A 93.3(2) 2_665 .
C12A N11A C16A 120.0 . .
C12A N11A Ru1 115.2(3) . .
C16A N11A Ru1 124.8(3) . .
C23A C12A N11A 115.8(5) . .
C23A C12A C13A 124.0(5) . .
N11A C12A C13A 120.0 . .
C12A C13A C14A 120.0 . .
C12A C13A H13A 120.0 . .
C14A C13A H13A 120.0 . .
C15A C14A C13A 120.0 . .
C15A C14A H14A 120.0 . .
C13A C14A H14A 120.0 . .
C14A C15A C16A 120.0 . .
C14A C15A H15A 120.0 . .
C16A C15A H15A 120.0 . .
C15A C16A N11A 120.0 . .
C15A C16A H16A 120.0 . .
N11A C16A H16A 120.0 . .
C26A N21A C25A 127.7(5) . .
C26A N21A N22A 123.8(5) . .
C25A N21A N22A 108.0 . .
C23A N22A N21A 108.0 . .
C23A N22A Ru1 113.1(3) . .
N21A N22A Ru1 138.3(3) . .
C12A C23A N22A 118.3(5) . .
C12A C23A C24A 133.7(5) . .
N22A C23A C24A 108.0 . .
C23A C24A C25A 108.0 . .
C23A C24A H24A 126.0 . .
C25A C24A H24A 126.0 . .
N21A C25A C24A 108.0 . .
N21A C25A H25A 126.0 . .
C24A C25A H25A 126.0 . .
N21A C26A C51A 114.3(5) . .
N21A C26A H26A 108.7 . .
C51A C26A H26A 108.7 . .
N21A C26A H26B 108.7 . .
C51A C26A H26B 108.7 . .
H26A C26A H26B 107.6 . .
C32A N31A C36A 120.0 . .
C32A N31A Co2 116.0(3) . .
C36A N31A Co2 124.0(3) . .
C43A C32A N31A 115.8(4) . .
C43A C32A C33A 124.2(4) . .
N31A C32A C33A 120.0 . .
C34A C33A C32A 120.0 . .
C34A C33A H33A 120.0 . .
C32A C33A H33A 120.0 . .
C33A C34A C35A 120.0 . .
C33A C34A H34A 120.0 . .
C35A C34A H34A 120.0 . .
C36A C35A C34A 120.0 . .
C36A C35A H35A 120.0 . .
C34A C35A H35A 120.0 . .
C35A C36A N31A 120.0 . .
C35A C36A H36A 120.0 . .
N31A C36A H36A 120.0 . .
C46A N41A C45A 128.2(4) . .
C46A N41A N42A 123.8(4) . .
C45A N41A N42A 108.0 . .
C43A N42A N41A 108.0 . .
C43A N42A Co2 114.3(3) . .
N41A N42A Co2 137.4(3) . .
C32A C43A N42A 117.6(4) . .
C32A C43A C44A 134.4(4) . .
N42A C43A C44A 108.0 . .
C43A C44A C45A 108.0 . .
C43A C44A H44A 126.0 . .
C45A C44A H44A 126.0 . .
N41A C45A C44A 108.0 . .
N41A C45A H45A 126.0 . .
C44A C45A H45A 126.0 . .
N41A C46A C64A 114.2(5) . .
N41A C46A H46A 108.7 . .
C64A C46A H46A 108.7 . .
N41A C46A H46B 108.7 . .
C64A C46A H46B 108.7 . .
H46A C46A H46B 107.6 . .
C52A C51A C56A 120.0 . .
C52A C51A C26A 118.1(3) . .
C56A C51A C26A 121.9(3) . .
C53A C52A C51A 120.0 . .
C53A C52A H52A 120.0 . .
C51A C52A H52A 120.0 . .
C52A C53A C54A 120.0 . .
C52A C53A H53A 120.0 . .
C54A C53A H53A 120.0 . .
C55A C54A C53A 120.0 . .
C55A C54A H54A 120.0 . .
C53A C54A H54A 120.0 . .
C54A C55A C56A 120.0 . .
C54A C55A C64A 120.0 . .
C56A C55A C64A 120.0 . .
C55A C56A C61A 120.0 . .
C55A C56A C51A 120.0 . .
C61A C56A C51A 120.0 . .
C62A C61A C56A 120.0 . .
C62A C61A H61A 120.0 . .
C56A C61A H61A 120.0 . .
C63A C62A C61A 120.0 . .
C63A C62A H62A 120.0 . .
C61A C62A H62A 120.0 . .
C64A C63A C62A 120.0 . .
C64A C63A H63A 120.0 . .
C62A C63A H63A 120.0 . .
C63A C64A C55A 120.0 . .
C63A C64A C46A 121.2(3) . .
C55A C64A C46A 118.8(3) . .
C12B N11B C16B 120.0 . .
C12B N11B Ru1 115.8(3) . .
C16B N11B Ru1 124.2(3) . .
C23B C12B C13B 124.3(4) . .
C23B C12B N11B 115.6(4) . .
C13B C12B N11B 120.0 . .
C14B C13B C12B 120.0 . .
C14B C13B H13B 120.0 . .
C12B C13B H13B 120.0 . .
C13B C14B C15B 120.0 . .
C13B C14B H14B 120.0 . .
C15B C14B H14B 120.0 . .
C14B C15B C16B 120.0 . .
C14B C15B H15B 120.0 . .
C16B C15B H15B 120.0 . .
C15B C16B N11B 120.0 . .
C15B C16B H16B 120.0 . .
N11B C16B H16B 120.0 . .
C26B N21B N22B 124.7(4) . .
C26B N21B C25B 127.3(4) . .
N22B N21B C25B 108.0 . .
N21B N22B C23B 108.0 . .
N21B N22B Ru1 139.0(3) . .
C23B N22B Ru1 113.0(3) . .
C12B C23B C24B 133.7(4) . .
C12B C23B N22B 118.2(4) . .
C24B C23B N22B 108.0 . .
C23B C24B C25B 108.0 . .
C23B C24B H24B 126.0 . .
C25B C24B H24B 126.0 . .
N21B C25B C24B 108.0 . .
N21B C25B H25B 126.0 . .
C24B C25B H25B 126.0 . .
N21B C26B C51B 114.2(5) . .
N21B C26B H26C 108.7 . .
C51B C26B H26C 108.7 . .
N21B C26B H26D 108.7 . .
C51B C26B H26D 108.7 . .
H26C C26B H26D 107.6 . .
C32B N31B C36B 120.0 . .
C32B N31B Ru1 115.4(3) . .
C36B N31B Ru1 124.6(3) . .
C43B C32B C33B 124.2(5) . .
C43B C32B N31B 115.8(5) . .
C33B C32B N31B 120.0 . .
C32B C33B C34B 120.0 . .
C32B C33B H33B 120.0 . .
C34B C33B H33B 120.0 . .
C35B C34B C33B 120.0 . .
C35B C34B H34B 120.0 . .
C33B C34B H34B 120.0 . .
C34B C35B C36B 120.0 . .
C34B C35B H35B 120.0 . .
C36B C35B H35B 120.0 . .
C35B C36B N31B 120.0 . .
C35B C36B H36B 120.0 . .
N31B C36B H36B 120.0 . .
C46B N41B N42B 122.7(5) . .
C46B N41B C45B 129.1(5) . .
N42B N41B C45B 108.0 . .
C43B N42B N41B 108.0 . .
C43B N42B Ru1 114.4(3) . .
N41B N42B Ru1 137.6(3) . .
C32B C43B N42B 117.4(5) . .
C32B C43B C44B 134.5(5) . .
N42B C43B C44B 108.0 . .
C45B C44B C43B 108.0 . .
C45B C44B H44B 126.0 . .
C43B C44B H44B 126.0 . .
C44B C45B N41B 108.0 . .
C44B C45B H45B 126.0 . .
N41B C45B H45B 126.0 . .
N41B C46B C64B 115.9(7) . 14_455
N41B C46B H46C 108.3 . .
C64B C46B H46C 108.3 14_455 .
N41B C46B H46D 108.3 . .
C64B C46B H46D 108.3 14_455 .
H46C C46B H46D 107.4 . .
C52B C51B C56B 120.0 . .
C52B C51B C26B 117.7(3) . .
C56B C51B C26B 121.9(3) . .
C53B C52B C51B 120.0 . .
C53B C52B H52B 120.0 . .
C51B C52B H52B 120.0 . .
C52B C53B C54B 120.0 . .
C52B C53B H53B 120.0 . .
C54B C53B H53B 120.0 . .
C55B C54B C53B 120.0 . .
C55B C54B H54B 120.0 . .
C53B C54B H54B 120.0 . .
C54B C55B C56B 120.0 . .
C54B C55B C64B 120.0 . .
C56B C55B C64B 120.0 . .
C61B C56B C55B 120.0 . .
C61B C56B C51B 120.0 . .
C55B C56B C51B 120.0 . .
C56B C61B C62B 120.0 . .
C56B C61B H61B 120.0 . .
C62B C61B H61B 120.0 . .
C63B C62B C61B 120.0 . .
C63B C62B H62B 120.0 . .
C61B C62B H62B 120.0 . .
C64B C63B C62B 120.0 . .
C64B C63B H63B 120.0 . .
C62B C63B H63B 120.0 . .
C63B C64B C55B 120.0 . .
C63B C64B C46B 120.9(3) . 15
C55B C64B C46B 119.1(3) . 15
F2 B1 F4 112.3(10) . .
F2 B1 F3 107.9(10) . .
F4 B1 F3 107.2(8) . .
F2 B1 F1 112.0(8) . .
F4 B1 F1 106.6(10) . .
F3 B1 F1 110.8(10) . .
F13 B11 F11 114.0(11) . .
F13 B11 F12 109.7(12) . .
F11 B11 F12 109.8(11) . .
F13 B11 F14 106.9(12) . .
F11 B11 F14 109.2(12) . .
F12 B11 F14 107.1(10) . .
O3S N1S O2S 125.1(10) . .
O3S N1S C4S 115.9(9) . .
O2S N1S C4S 118.7(9) . .
N1S C4S H4S1 109.5 . .
N1S C4S H4S2 109.5 . .
H4S1 C4S H4S2 109.5 . .
N1S C4S H4S3 109.5 . .
H4S1 C4S H4S3 109.5 . .
H4S2 C4S H4S3 109.5 . .

loop_
_geom_bond_atom_site_label_1
_geom_bond_atom_site_label_2
_geom_bond_distance
_geom_bond_site_symmetry_2
Ru1 N42B 2.081(4) .
Ru1 N22A 2.097(4) .
Ru1 N11B 2.106(4) .
Ru1 N11A 2.108(4) .
Ru1 N31B 2.113(4) .
Ru1 N22B 2.116(4) .
Co2 N42A 2.103(3) .
Co2 N42A 2.103(7) 2_665
Co2 N42A 2.103(8) 3_565
Co2 N31A 2.117(4) 3_565
Co2 N31A 2.117(4) 2_665
Co2 N31A 2.117(4) .
N11A C12A 1.3900 .
N11A C16A 1.3900 .
C12A C23A 1.340(5) .
C12A C13A 1.3900 .
C13A C14A 1.3900 .
C13A H13A 0.9500 .
C14A C15A 1.3900 .
C14A H14A 0.9500 .
C15A C16A 1.3900 .
C15A H15A 0.9500 .
C16A H16A 0.9500 .
N21A C26A 1.397(8) .
N21A C25A 1.4200 .
N21A N22A 1.4200 .
N22A C23A 1.4200 .
C23A C24A 1.4200 .
C24A C25A 1.4200 .
C24A H24A 0.9500 .
C25A H25A 0.9500 .
C26A C51A 1.523(8) .
C26A H26A 0.9900 .
C26A H26B 0.9900 .
N31A C32A 1.3900 .
N31A C36A 1.3900 .
C32A C43A 1.332(5) .
C32A C33A 1.3900 .
C33A C34A 1.3900 .
C33A H33A 0.9500 .
C34A C35A 1.3900 .
C34A H34A 0.9500 .
C35A C36A 1.3900 .
C35A H35A 0.9500 .
C36A H36A 0.9500 .
N41A C46A 1.392(7) .
N41A C45A 1.4200 .
N41A N42A 1.4200 .
N42A C43A 1.4200 .
C43A C44A 1.4200 .
C44A C45A 1.4200 .
C44A H44A 0.9500 .
C45A H45A 0.9500 .
C46A C64A 1.505(7) .
C46A H46A 0.9900 .
C46A H46B 0.9900 .
C51A C52A 1.3900 .
C51A C56A 1.3900 .
C52A C53A 1.3900 .
C52A H52A 0.9500 .
C53A C54A 1.3900 .
C53A H53A 0.9500 .
C54A C55A 1.3900 .
C54A H54A 0.9500 .
C55A C56A 1.3900 .
C55A C64A 1.3900 .
C56A C61A 1.3900 .
C61A C62A 1.3900 .
C61A H61A 0.9500 .
C62A C63A 1.3900 .
C62A H62A 0.9500 .
C63A C64A 1.3900 .
C63A H63A 0.9500 .
N11B C12B 1.3900 .
N11B C16B 1.3900 .
C12B C23B 1.356(5) .
C12B C13B 1.3900 .
C13B C14B 1.3900 .
C13B H13B 0.9500 .
C14B C15B 1.3900 .
C14B H14B 0.9500 .
C15B C16B 1.3900 .
C15B H15B 0.9500 .
C16B H16B 0.9500 .
N21B C26B 1.406(8) .
N21B N22B 1.4200 .
N21B C25B 1.4200 .
N22B C23B 1.4200 .
C23B C24B 1.4200 .
C24B C25B 1.4200 .
C24B H24B 0.9500 .
C25B H25B 0.9500 .
C26B C51B 1.533(8) .
C26B H26C 0.9900 .
C26B H26D 0.9900 .
N31B C32B 1.3900 .
N31B C36B 1.3900 .
C32B C43B 1.354(6) .
C32B C33B 1.3900 .
C33B C34B 1.3900 .
C33B H33B 0.9500 .
C34B C35B 1.3900 .
C34B H34B 0.9500 .
C35B C36B 1.3900 .
C35B H35B 0.9500 .
C36B H36B 0.9500 .
N41B C46B 1.383(8) .
N41B N42B 1.4200 .
N41B C45B 1.4200 .
N42B C43B 1.4200 .
C43B C44B 1.4200 .
C44B C45B 1.4200 .
C44B H44B 0.9500 .
C45B H45B 0.9500 .
C46B C64B 1.533(10) 14_455
C46B H46C 0.9900 .
C46B H46D 0.9900 .
C51B C52B 1.3900 .
C51B C56B 1.3900 .
C52B C53B 1.3900 .
C52B H52B 0.9500 .
C53B C54B 1.3900 .
C53B H53B 0.9500 .
C54B C55B 1.3900 .
C54B H54B 0.9500 .
C55B C56B 1.3900 .
C55B C64B 1.3900 .
C56B C61B 1.3900 .
C61B C62B 1.3900 .
C61B H61B 0.9500 .
C62B C63B 1.3900 .
C62B H62B 0.9500 .
C63B C64B 1.3900 .
C63B H63B 0.9500 .
C64B C46B 1.533(9) 15
B1 F2 1.349(12) .
B1 F4 1.351(11) .
B1 F3 1.357(11) .
B1 F1 1.360(12) .
B11 F13 1.269(13) .
B11 F11 1.344(14) .
B11 F12 1.384(14) .
B11 F14 1.452(15) .
N1S O3S 1.216(8) .
N1S O2S 1.236(8) .
N1S C4S 1.462(9) .
C4S H4S1 0.9800 .
C4S H4S2 0.9800 .
C4S H4S3 0.9800 .

loop_
_geom_torsion_atom_site_label_1
_geom_torsion_atom_site_label_2
_geom_torsion_atom_site_label_3
_geom_torsion_atom_site_label_4
_geom_torsion
_geom_torsion_site_symmetry_4
C16A N11A C12A C23A 176.3(5) .
Ru1 N11A C12A C23A -4.2(4) .
C16A N11A C12A C13A 0.0 .
Ru1 N11A C12A C13A 179.6(3) .
C23A C12A C13A C14A -176.0(5) .
N11A C12A C13A C14A 0.0 .
C12A C13A C14A C15A 0.0 .
C13A C14A C15A C16A 0.0 .
C14A C15A C16A N11A 0.0 .
C12A N11A C16A C15A 0.0 .
Ru1 N11A C16A C15A -179.5(3) .
C26A N21A N22A C23A -172.1(6) .
C25A N21A N22A C23A 0.0 .
C26A N21A N22A Ru1 17.8(7) .
C25A N21A N22A Ru1 -170.0(5) .
N11A C12A C23A N22A 6.4(5) .
C13A C12A C23A N22A -177.4(3) .
N11A C12A C23A C24A -171.4(4) .
C13A C12A C23A C24A 4.7(7) .
N21A N22A C23A C12A -178.4(5) .
Ru1 N22A C23A C12A -5.6(5) .
N21A N22A C23A C24A 0.0 .
Ru1 N22A C23A C24A 172.8(3) .
C12A C23A C24A C25A 178.0(6) .
N22A C23A C24A C25A 0.0 .
C26A N21A C25A C24A 171.7(6) .
N22A N21A C25A C24A 0.0 .
C23A C24A C25A N21A 0.0 .
C25A N21A C26A C51A -84.8(7) .
N22A N21A C26A C51A 85.7(7) .
C36A N31A C32A C43A -178.2(5) .
Co2 N31A C32A C43A 3.6(5) .
C36A N31A C32A C33A 0.0 .
Co2 N31A C32A C33A -178.2(4) .
C43A C32A C33A C34A 178.1(6) .
N31A C32A C33A C34A 0.0 .
C32A C33A C34A C35A 0.0 .
C33A C34A C35A C36A 0.0 .
C34A C35A C36A N31A 0.0 .
C32A N31A C36A C35A 0.0 .
Co2 N31A C36A C35A 178.0(4) .
C46A N41A N42A C43A -178.9(5) .
C45A N41A N42A C43A 0.0 .
C46A N41A N42A Co2 7.7(6) .
C45A N41A N42A Co2 -173.4(4) .
N31A C32A C43A N42A 1.2(6) .
C33A C32A C43A N42A -176.9(3) .
N31A C32A C43A C44A -179.5(4) .
C33A C32A C43A C44A 2.3(7) .
N41A N42A C43A C32A 179.4(5) .
Co2 N42A C43A C32A -5.5(5) .
N41A N42A C43A C44A 0.0 .
Co2 N42A C43A C44A 175.1(3) .
C32A C43A C44A C45A -179.3(6) .
N42A C43A C44A C45A 0.0 .
C46A N41A C45A C44A 178.8(6) .
N42A N41A C45A C44A 0.0 .
C43A C44A C45A N41A 0.0 .
C45A N41A C46A C64A 90.7(6) .
N42A N41A C46A C64A -90.6(6) .
N21A C26A C51A C52A 1.9(7) .
N21A C26A C51A C56A -179.1(4) .
C56A C51A C52A C53A 0.0 .
C26A C51A C52A C53A 179.0(4) .
C51A C52A C53A C54A 0.0 .
C52A C53A C54A C55A 0.0 .
C53A C54A C55A C56A 0.0 .
C53A C54A C55A C64A 180.0 .
C54A C55A C56A C61A 180.0 .
C64A C55A C56A C61A 0.0 .
C54A C55A C56A C51A 0.0 .
C64A C55A C56A C51A 180.0 .
C52A C51A C56A C55A 0.0 .
C26A C51A C56A C55A -179.0(5) .
C52A C51A C56A C61A 180.0 .
C26A C51A C56A C61A 1.0(5) .
C55A C56A C61A C62A 0.0 .
C51A C56A C61A C62A 180.0 .
C56A C61A C62A C63A 0.0 .
C61A C62A C63A C64A 0.0 .
C62A C63A C64A C55A 0.0 .
C62A C63A C64A C46A 176.8(4) .
C54A C55A C64A C63A 180.0 .
C56A C55A C64A C63A 0.0 .
C54A C55A C64A C46A 3.1(4) .
C56A C55A C64A C46A -176.9(4) .
N41A C46A C64A C63A -6.8(7) .
N41A C46A C64A C55A 170.0(4) .
C16B N11B C12B C23B 176.3(5) .
Ru1 N11B C12B C23B -4.6(4) .
C16B N11B C12B C13B 0.0 .
Ru1 N11B C12B C13B 179.1(3) .
C23B C12B C13B C14B -175.9(5) .
N11B C12B C13B C14B 0.0 .
C12B C13B C14B C15B 0.0 .
C13B C14B C15B C16B 0.0 .
C14B C15B C16B N11B 0.0 .
C12B N11B C16B C15B 0.0 .
Ru1 N11B C16B C15B -179.0(3) .
C26B N21B N22B C23B -178.6(6) .
C25B N21B N22B C23B 0.0 .
C26B N21B N22B Ru1 0.1(7) .
C25B N21B N22B Ru1 178.8(5) .
C13B C12B C23B C24B 0.4(7) .
N11B C12B C23B C24B -175.7(4) .
C13B C12B C23B N22B 176.6(3) .
N11B C12B C23B N22B 0.5(5) .
N21B N22B C23B C12B -177.1(5) .
Ru1 N22B C23B C12B 3.7(5) .
N21B N22B C23B C24B 0.0 .
Ru1 N22B C23B C24B -179.1(3) .
C12B C23B C24B C25B 176.5(6) .
N22B C23B C24B C25B 0.0 .
C26B N21B C25B C24B 178.6(6) .
N22B N21B C25B C24B 0.0 .
C23B C24B C25B N21B 0.0 .
N22B N21B C26B C51B 91.1(6) .
C25B N21B C26B C51B -87.2(6) .
C36B N31B C32B C43B 178.5(6) .
Ru1 N31B C32B C43B -0.3(6) .
C36B N31B C32B C33B 0.0 .
Ru1 N31B C32B C33B -178.7(4) .
C43B C32B C33B C34B -178.3(7) .
N31B C32B C33B C34B 0.0 .
C32B C33B C34B C35B 0.0 .
C33B C34B C35B C36B 0.0 .
C34B C35B C36B N31B 0.0 .
C32B N31B C36B C35B 0.0 .
Ru1 N31B C36B C35B 178.6(4) .
C46B N41B N42B C43B 175.5(7) .
C45B N41B N42B C43B 0.0 .
C46B N41B N42B Ru1 -4.2(8) .
C45B N41B N42B Ru1 -179.6(6) .
C33B C32B C43B N42B 177.1(4) .
N31B C32B C43B N42B -1.3(7) .
C33B C32B C43B C44B 0.5(9) .
N31B C32B C43B C44B -177.9(5) .
N41B N42B C43B C32B -177.5(6) .
Ru1 N42B C43B C32B 2.3(6) .
N41B N42B C43B C44B 0.0 .
Ru1 N42B C43B C44B 179.7(4) .
C32B C43B C44B C45B 176.8(8) .
N42B C43B C44B C45B 0.0 .
C43B C44B C45B N41B 0.0 .
C46B N41B C45B C44B -175.1(7) .
N42B N41B C45B C44B 0.0 .
N42B N41B C46B C64B 93.6(10) 14_455
C45B N41B C46B C64B -91.9(10) 14_455
N21B C26B C51B C52B 0.3(7) .
N21B C26B C51B C56B -172.4(4) .
C56B C51B C52B C53B 0.0 .
C26B C51B C52B C53B -172.8(4) .
C51B C52B C53B C54B 0.0 .
C52B C53B C54B C55B 0.0 .
C53B C54B C55B C56B 0.0 .
C53B C54B C55B C64B 180.0 .
C54B C55B C56B C61B 180.0 .
C64B C55B C56B C61B 0.0 .
C54B C55B C56B C51B 0.0 .
C64B C55B C56B C51B 180.0 .
C52B C51B C56B C61B 180.0 .
C26B C51B C56B C61B -7.5(4) .
C52B C51B C56B C55B 0.0 .
C26B C51B C56B C55B 172.5(4) .
C55B C56B C61B C62B 0.0 .
C51B C56B C61B C62B 180.0 .
C56B C61B C62B C63B 0.0 .
C61B C62B C63B C64B 0.0 .
C62B C63B C64B C55B 0.0 .
C62B C63B C64B C46B 179.7(5) 15
C54B C55B C64B C63B 180.0 .
C56B C55B C64B C63B 0.0 .
C54B C55B C64B C46B 0.3(5) 15
C56B C55B C64B C46B -179.7(5) 15
